data_4024499
loop_
_publ_author_name
'Jing Sun'
'Li-Li Zhang'
'Er-Yan Xia'
'Chao-Guo Yan'

_publ_contact_author_address
;
      College of Chemistry & Chemical Engineering
      Yangzhou University
      Yangzhou 225002, 
      P.R. China
;
_publ_contact_author_email cgyan@yzu.edu.cn
_publ_contact_author_fax +86-514-7975590-8401
_publ_contact_author_name 'Chao Guo Yan'
_publ_contact_author_phone +86-514-7975531
_publ_section_title
;
Synthesis of Dihydrothiophenes or Spirocyclic Compounds by Domino Reactions
of 1,3-Thiazolidinedione
;
_journal_name_full 'Journal of Organic Chemistry'
_journal_page_first 3398
_journal_page_last 3401
_journal_paper_doi 10.1021/jo900215a
_journal_volume 74
_journal_year 2009
_chemical_formula_moiety "'C20 H17 Cl N4 O2 S'"
_chemical_formula_sum 'C20 H17 Cl N4 O2 S'
_chemical_formula_weight 412.89
_chemical_name_systematic
; 
 ? 
;
_space_group_IT_number 2
_symmetry_cell_setting triclinic
_symmetry_space_group_name_Hall '-P 1'
_symmetry_space_group_name_H-M 'P -1'
_atom_sites_solution_hydrogens geom
_atom_sites_solution_primary direct
_atom_sites_solution_secondary difmap
_audit_creation_method SHELXL-97
_cell_angle_alpha 103.474(8)
_cell_angle_beta 111.391(6)
_cell_angle_gamma 96.195(8)
_cell_formula_units_Z 2
_cell_length_a 9.740(5)
_cell_length_b 10.793(10)
_cell_length_c 10.943(6)
_cell_measurement_reflns_used 3832
_cell_measurement_temperature 296(2)
_cell_measurement_theta_max 27.5
_cell_measurement_theta_min 2.4
_cell_volume 1017.7(12)
_computing_cell_refinement 'Bruker SMART'
_computing_data_collection 'Bruker SMART'
_computing_data_reduction 'Bruker SAINT'
_computing_molecular_graphics 'Bruker SHELXTL'
_computing_publication_material 'Bruker SHELXTL'
_computing_structure_refinement 'SHELXL-97 (Sheldrick, 1997)'
_computing_structure_solution 'SHELXS-97 (Sheldrick, 1990)'
_diffrn_ambient_temperature 296(2)
_diffrn_measured_fraction_theta_full 0.963
_diffrn_measured_fraction_theta_max 0.963
_diffrn_measurement_device_type 'CCD area detector'
_diffrn_measurement_method 'phi and omega scans'
_diffrn_radiation_monochromator graphite
_diffrn_radiation_source 'fine-focus sealed tube'
_diffrn_radiation_type MoK\a
_diffrn_radiation_wavelength 0.71073
_diffrn_reflns_av_R_equivalents 0.0327
_diffrn_reflns_av_sigmaI/netI 0.0532
_diffrn_reflns_limit_h_max 12
_diffrn_reflns_limit_h_min -12
_diffrn_reflns_limit_k_max 13
_diffrn_reflns_limit_k_min -14
_diffrn_reflns_limit_l_max 14
_diffrn_reflns_limit_l_min -14
_diffrn_reflns_number 8555
_diffrn_reflns_theta_full 27.67
_diffrn_reflns_theta_max 27.67
_diffrn_reflns_theta_min 1.99
_exptl_absorpt_coefficient_mu 0.313
_exptl_absorpt_correction_T_max 0.9575
_exptl_absorpt_correction_T_min 0.9174
_exptl_absorpt_correction_type multi-scan
_exptl_absorpt_process_details sadabs
_exptl_crystal_colour colorless
_exptl_crystal_density_diffrn 1.347
_exptl_crystal_density_method 'not measured'
_exptl_crystal_description sheet
_exptl_crystal_F_000 428
_exptl_crystal_size_max 0.28
_exptl_crystal_size_mid 0.16
_exptl_crystal_size_min 0.14
_refine_diff_density_max 2.117
_refine_diff_density_min -0.890
_refine_diff_density_rms 0.173
_refine_ls_extinction_method none
_refine_ls_goodness_of_fit_ref 2.091
_refine_ls_hydrogen_treatment constr
_refine_ls_matrix_type full
_refine_ls_number_parameters 247
_refine_ls_number_reflns 4584
_refine_ls_number_restraints 0
_refine_ls_restrained_S_all 2.091
_refine_ls_R_factor_all 0.1638
_refine_ls_R_factor_gt 0.1470
_refine_ls_shift/su_max 0.000
_refine_ls_shift/su_mean 0.000
_refine_ls_structure_factor_coef Fsqd
_refine_ls_weighting_details 'calc w=1/[\s^2^(Fo^2^)+(0.2000P)^2^+0.0000P] where P=(Fo^2^+2Fc^2^)/3'
_refine_ls_weighting_scheme calc
_refine_ls_wR_factor_gt 0.4769
_refine_ls_wR_factor_ref 0.4860
_reflns_number_gt 3537
_reflns_number_total 4584
_reflns_threshold_expression >2sigma(I)
_cod_data_source_file jo900215a_si_001_06.cif
_cod_data_source_block 5f
_cod_depositor_comments
;
The following automatic conversions were performed:
'_symmetry_cell_setting' value 'Triclinic' changed to 'triclinic'
according to '/home/saulius/struct/CIF-dictionaries/cif_core.dic'
dictionary named 'cif_core.dic' version 2.4.1 from 2010-06-29.

Automatic conversion script
Id: cif_fix_enum 1527 2010-12-29 10:47:43Z saulius 
;
_cod_database_code 4024499

loop_
_symmetry_equiv_pos_as_xyz
'x, y, z'
'-x, -y, -z'

loop_
_atom_site_label
_atom_site_type_symbol
_atom_site_fract_x
_atom_site_fract_y
_atom_site_fract_z
_atom_site_U_iso_or_equiv
_atom_site_adp_type
_atom_site_occupancy
_atom_site_symmetry_multiplicity
_atom_site_calc_flag
_atom_site_refinement_flags
_atom_site_disorder_assembly
_atom_site_disorder_group
S1 S 0.36236(17) 0.60129(17) 0.91247(14) 0.0395(5) Uani 1 1 d . . .
Cl1 Cl 0.2818(4) 1.2370(3) 0.7900(5) 0.1411(19) Uani 1 1 d . . .
C15 C 0.2238(7) 0.8013(6) 0.7060(6) 0.0352(12) Uani 1 1 d . . .
C10 C 0.1754(6) 0.6129(6) 0.7984(6) 0.0337(12) Uani 1 1 d . . .
H10 H 0.1375 0.6790 0.8478 0.040 Uiso 1 1 calc R . .
C9 C 0.0676(7) 0.4798(6) 0.7464(6) 0.0349(12) Uani 1 1 d . . .
C13 C 0.4198(7) 0.5649(6) 0.7741(6) 0.0373(13) Uani 1 1 d . . .
C12 C 0.3263(7) 0.5944(6) 0.6630(6) 0.0351(12) Uani 1 1 d . . .
N1 N -0.1497(6) 0.2551(5) 0.7037(5) 0.0448(13) Uani 1 1 d . . .
C11 C 0.1957(7) 0.6534(6) 0.6790(6) 0.0346(12) Uani 1 1 d . . .
H11 H 0.1041 0.6132 0.5951 0.042 Uiso 1 1 calc R . .
C14 C 0.3388(7) 0.5709(7) 0.5359(7) 0.0415(14) Uani 1 1 d . . .
N3 N 0.5453(7) 0.5201(6) 0.7923(6) 0.0500(15) Uani 1 1 d . . .
H3A H 0.5773 0.5058 0.7278 0.060 Uiso 1 1 calc R . .
H3B H 0.5946 0.5053 0.8686 0.060 Uiso 1 1 calc R . .
N4 N 0.3467(9) 0.5530(8) 0.4310(6) 0.063(2) Uani 1 1 d . . .
N2 N 0.0151(7) 0.4534(6) 0.8385(6) 0.0508(15) Uani 1 1 d . . .
H2B H 0.0599 0.5050 0.9208 0.061 Uiso 1 1 calc R . .
O1 O -0.1539(8) 0.3601(7) 0.9049(6) 0.083(2) Uani 1 1 d . . .
C8 C -0.1023(8) 0.3532(7) 0.8167(7) 0.0493(17) Uani 1 1 d . . .
C7 C -0.2897(8) 0.1576(7) 0.6585(8) 0.0571(19) Uani 1 1 d . . .
H7A H -0.3413 0.1355 0.5594 0.068 Uiso 1 1 calc R . .
H7B H -0.3551 0.1964 0.6979 0.068 Uiso 1 1 calc R . .
C16 C 0.3645(8) 0.8812(8) 0.7765(9) 0.060(2) Uani 1 1 d . . .
H16 H 0.4485 0.8448 0.8063 0.071 Uiso 1 1 calc R . .
C20 C 0.1011(8) 0.8578(7) 0.6586(9) 0.058(2) Uani 1 1 d . . .
H20 H 0.0053 0.8047 0.6084 0.070 Uiso 1 1 calc R . .
C6 C -0.2667(9) 0.0355(8) 0.6967(10) 0.062(2) Uani 1 1 d . . .
C18 C 0.2603(10) 1.0687(8) 0.7569(10) 0.069(2) Uani 1 1 d . . .
C4 C -0.2904(16) -0.1978(12) 0.627(2) 0.139(8) Uani 1 1 d . . .
H4 H -0.3167 -0.2766 0.5585 0.167 Uiso 1 1 calc R . .
C2 C -0.1955(15) -0.0840(14) 0.8629(18) 0.123 Uani 1 1 d . . .
H2 H -0.1556 -0.0852 0.9538 0.147 Uiso 1 1 calc R . .
C17 C 0.3835(10) 1.0161(8) 0.8043(11) 0.075(3) Uani 1 1 d . . .
H17 H 0.4790 1.0697 0.8546 0.090 Uiso 1 1 calc R . .
C19 C 0.1184(11) 0.9916(9) 0.6844(11) 0.077(3) Uani 1 1 d . . .
H19 H 0.0352 1.0285 0.6530 0.092 Uiso 1 1 calc R . .
C5 C -0.3050(12) -0.0827(10) 0.5940(14) 0.091(4) Uani 1 1 d . . .
H5 H -0.3407 -0.0837 0.5024 0.109 Uiso 1 1 calc R . .
C3 C -0.2360(18) -0.1931(17) 0.763(3) 0.170(11) Uani 1 1 d . . .
H3 H -0.2274 -0.2707 0.7856 0.204 Uiso 1 1 calc R . .
C1 C -0.2123(14) 0.0335(13) 0.8333(13) 0.093(4) Uani 1 1 d . . .
H1 H -0.1875 0.1103 0.9039 0.112 Uiso 1 1 calc R . .
O2 O 0.0321(5) 0.4056(4) 0.6324(4) 0.0435(11) Uani 1 1 d . . .
H1A H -0.1227 0.2605 0.6173 0.052 Uiso 1 1 d R . .

loop_
_atom_site_aniso_label
_atom_site_aniso_U_11
_atom_site_aniso_U_22
_atom_site_aniso_U_33
_atom_site_aniso_U_23
_atom_site_aniso_U_13
_atom_site_aniso_U_12
S1 0.0387(8) 0.0542(10) 0.0296(8) 0.0188(6) 0.0151(6) 0.0070(6)
Cl1 0.096(2) 0.0373(13) 0.217(4) 0.0290(18) -0.013(2) 0.0142(12)
C15 0.039(3) 0.035(3) 0.037(3) 0.014(2) 0.019(2) 0.010(2)
C10 0.035(3) 0.038(3) 0.033(3) 0.014(2) 0.018(2) 0.008(2)
C9 0.038(3) 0.035(3) 0.036(3) 0.012(2) 0.018(2) 0.009(2)
C13 0.043(3) 0.041(3) 0.037(3) 0.021(2) 0.021(2) 0.011(2)
C12 0.050(3) 0.035(3) 0.031(3) 0.018(2) 0.022(2) 0.015(2)
N1 0.048(3) 0.038(3) 0.040(3) 0.008(2) 0.013(2) -0.004(2)
C11 0.037(3) 0.037(3) 0.032(3) 0.014(2) 0.015(2) 0.007(2)
C14 0.049(3) 0.047(3) 0.045(3) 0.026(3) 0.026(3) 0.022(3)
N3 0.051(3) 0.064(4) 0.055(3) 0.035(3) 0.028(3) 0.027(3)
N4 0.079(5) 0.091(5) 0.046(3) 0.034(3) 0.038(3) 0.050(4)
N2 0.063(4) 0.044(3) 0.040(3) 0.001(2) 0.028(3) -0.015(3)
O1 0.099(5) 0.074(4) 0.063(3) -0.012(3) 0.055(4) -0.037(4)
C8 0.055(4) 0.045(4) 0.043(3) 0.008(3) 0.023(3) -0.009(3)
C7 0.045(4) 0.045(4) 0.064(4) 0.014(3) 0.008(3) -0.005(3)
C16 0.038(3) 0.048(4) 0.086(6) 0.026(4) 0.012(3) 0.011(3)
C20 0.040(3) 0.040(4) 0.079(5) 0.012(3) 0.010(3) 0.009(3)
C6 0.052(4) 0.047(4) 0.079(5) 0.017(4) 0.022(4) -0.008(3)
C18 0.063(5) 0.036(4) 0.095(6) 0.019(4) 0.014(4) 0.013(3)
C4 0.078(8) 0.043(6) 0.28(2) 0.026(10) 0.064(12) 0.003(5)
C2 0.098 0.093 0.210 0.128 0.050 0.010
C17 0.048(4) 0.042(4) 0.114(7) 0.025(4) 0.010(4) 0.005(3)
C19 0.057(5) 0.046(4) 0.109(7) 0.024(5) 0.011(5) 0.020(4)
C5 0.068(6) 0.051(5) 0.129(9) 0.001(5) 0.032(6) -0.005(4)
C3 0.095(11) 0.106(12) 0.36(3) 0.163(18) 0.090(16) 0.028(9)
C1 0.100(8) 0.084(7) 0.093(7) 0.047(6) 0.028(6) 0.002(6)
O2 0.057(3) 0.040(2) 0.033(2) 0.0101(17) 0.0204(19) 0.003(2)

loop_
_atom_type_symbol
_atom_type_description
_atom_type_scat_dispersion_real
_atom_type_scat_dispersion_imag
_atom_type_scat_source
C C 0.0033 0.0016 'International Tables Vol C Tables 4.2.6.8 and 6.1.1.4'
H H 0.0000 0.0000 'International Tables Vol C Tables 4.2.6.8 and 6.1.1.4'
N N 0.0061 0.0033 'International Tables Vol C Tables 4.2.6.8 and 6.1.1.4'
O O 0.0106 0.0060 'International Tables Vol C Tables 4.2.6.8 and 6.1.1.4'
S S 0.1246 0.1234 'International Tables Vol C Tables 4.2.6.8 and 6.1.1.4'
Cl Cl 0.1484 0.1585 'International Tables Vol C Tables 4.2.6.8 and 6.1.1.4'

loop_
_geom_angle_atom_site_label_1
_geom_angle_atom_site_label_2
_geom_angle_atom_site_label_3
_geom_angle
_geom_angle_site_symmetry_1
_geom_angle_site_symmetry_3
_geom_angle_publ_flag
C13 S1 C10 91.5(3) . . ?
C16 C15 C20 118.3(6) . . ?
C16 C15 C11 123.2(6) . . ?
C20 C15 C11 118.5(6) . . ?
C9 C10 C11 111.2(5) . . ?
C9 C10 S1 109.1(4) . . ?
C11 C10 S1 106.4(4) . . ?
C9 C10 H10 110.0 . . ?
C11 C10 H10 110.0 . . ?
S1 C10 H10 110.0 . . ?
O2 C9 N2 123.4(6) . . ?
O2 C9 C10 122.7(5) . . ?
N2 C9 C10 113.9(5) . . ?
N3 C13 C12 129.3(6) . . ?
N3 C13 S1 118.8(5) . . ?
C12 C13 S1 111.8(5) . . ?
C13 C12 C14 124.9(6) . . ?
C13 C12 C11 116.2(5) . . ?
C14 C12 C11 118.9(5) . . ?
C8 N1 C7 121.9(6) . . ?
C8 N1 H1A 122.4 . . ?
C7 N1 H1A 110.7 . . ?
C15 C11 C12 113.5(5) . . ?
C15 C11 C10 112.1(5) . . ?
C12 C11 C10 104.7(5) . . ?
C15 C11 H11 108.8 . . ?
C12 C11 H11 108.8 . . ?
C10 C11 H11 108.8 . . ?
N4 C14 C12 178.6(7) . . ?
C13 N3 H3A 120.0 . . ?
C13 N3 H3B 120.0 . . ?
H3A N3 H3B 120.0 . . ?
C9 N2 C8 128.3(5) . . ?
C9 N2 H2B 115.9 . . ?
C8 N2 H2B 115.9 . . ?
O1 C8 N1 123.7(6) . . ?
O1 C8 N2 118.5(6) . . ?
N1 C8 N2 117.8(6) . . ?
N1 C7 C6 114.4(6) . . ?
N1 C7 H7A 108.7 . . ?
C6 C7 H7A 108.7 . . ?
N1 C7 H7B 108.7 . . ?
C6 C7 H7B 108.7 . . ?
H7A C7 H7B 107.6 . . ?
C15 C16 C17 121.0(7) . . ?
C15 C16 H16 119.5 . . ?
C17 C16 H16 119.5 . . ?
C19 C20 C15 121.3(7) . . ?
C19 C20 H20 119.4 . . ?
C15 C20 H20 119.4 . . ?
C1 C6 C5 118.1(11) . . ?
C1 C6 C7 122.1(9) . . ?
C5 C6 C7 119.8(9) . . ?
C17 C18 C19 121.3(8) . . ?
C17 C18 Cl1 119.9(7) . . ?
C19 C18 Cl1 118.8(7) . . ?
C3 C4 C5 118.3(16) . . ?
C3 C4 H4 120.8 . . ?
C5 C4 H4 120.8 . . ?
C3 C2 C1 120.2(15) . . ?
C3 C2 H2 119.9 . . ?
C1 C2 H2 119.9 . . ?
C18 C17 C16 119.2(8) . . ?
C18 C17 H17 120.4 . . ?
C16 C17 H17 120.4 . . ?
C18 C19 C20 118.9(8) . . ?
C18 C19 H19 120.6 . . ?
C20 C19 H19 120.6 . . ?
C4 C5 C6 120.7(14) . . ?
C4 C5 H5 119.6 . . ?
C6 C5 H5 119.6 . . ?
C2 C3 C4 122.9(13) . . ?
C2 C3 H3 118.5 . . ?
C4 C3 H3 118.5 . . ?
C2 C1 C6 119.6(14) . . ?
C2 C1 H1 120.2 . . ?
C6 C1 H1 120.2 . . ?

loop_
_geom_bond_atom_site_label_1
_geom_bond_atom_site_label_2
_geom_bond_distance
_geom_bond_site_symmetry_2
_geom_bond_publ_flag
S1 C13 1.775(6) . ?
S1 C10 1.831(6) . ?
Cl1 C18 1.741(8) . ?
C15 C16 1.372(10) . ?
C15 C20 1.386(9) . ?
C15 C11 1.529(8) . ?
C10 C9 1.532(8) . ?
C10 C11 1.541(8) . ?
C10 H10 0.9800 . ?
C9 O2 1.216(7) . ?
C9 N2 1.354(8) . ?
C13 N3 1.328(8) . ?
C13 C12 1.358(8) . ?
C12 C14 1.406(8) . ?
C12 C11 1.529(8) . ?
N1 C8 1.316(8) . ?
N1 C7 1.473(9) . ?
N1 H1A 1.0813 . ?
C11 H11 0.9800 . ?
C14 N4 1.152(8) . ?
N3 H3A 0.8600 . ?
N3 H3B 0.8600 . ?
N2 C8 1.396(8) . ?
N2 H2B 0.8600 . ?
O1 C8 1.231(8) . ?
C7 C6 1.488(12) . ?
C7 H7A 0.9700 . ?
C7 H7B 0.9700 . ?
C16 C17 1.393(11) . ?
C16 H16 0.9300 . ?
C20 C19 1.385(12) . ?
C20 H20 0.9300 . ?
C6 C1 1.397(15) . ?
C6 C5 1.398(13) . ?
C18 C17 1.364(12) . ?
C18 C19 1.370(13) . ?
C4 C3 1.37(3) . ?
C4 C5 1.379(19) . ?
C4 H4 0.9300 . ?
C2 C3 1.31(3) . ?
C2 C1 1.393(16) . ?
C2 H2 0.9300 . ?
C17 H17 0.9300 . ?
C19 H19 0.9300 . ?
C5 H5 0.9300 . ?
C3 H3 0.9300 . ?
C1 H1 0.9300 . ?

loop_
_geom_torsion_atom_site_label_1
_geom_torsion_atom_site_label_2
_geom_torsion_atom_site_label_3
_geom_torsion_atom_site_label_4
_geom_torsion
_geom_torsion_site_symmetry_1
_geom_torsion_site_symmetry_2
_geom_torsion_site_symmetry_3
_geom_torsion_site_symmetry_4
_geom_torsion_publ_flag
C13 S1 C10 C9 92.7(4) . . . . ?
C13 S1 C10 C11 -27.3(4) . . . . ?
C11 C10 C9 O2 15.4(8) . . . . ?
S1 C10 C9 O2 -101.7(6) . . . . ?
C11 C10 C9 N2 -164.2(5) . . . . ?
S1 C10 C9 N2 78.8(6) . . . . ?
C10 S1 C13 N3 -166.9(6) . . . . ?
C10 S1 C13 C12 15.9(5) . . . . ?
N3 C13 C12 C14 6.1(12) . . . . ?
S1 C13 C12 C14 -176.9(5) . . . . ?
N3 C13 C12 C11 -175.9(7) . . . . ?
S1 C13 C12 C11 1.0(7) . . . . ?
C16 C15 C11 C12 -31.7(9) . . . . ?
C20 C15 C11 C12 149.2(6) . . . . ?
C16 C15 C11 C10 86.7(8) . . . . ?
C20 C15 C11 C10 -92.5(7) . . . . ?
C13 C12 C11 C15 101.2(6) . . . . ?
C14 C12 C11 C15 -80.8(7) . . . . ?
C13 C12 C11 C10 -21.3(7) . . . . ?
C14 C12 C11 C10 156.8(6) . . . . ?
C9 C10 C11 C15 148.5(5) . . . . ?
S1 C10 C11 C15 -92.8(5) . . . . ?
C9 C10 C11 C12 -88.1(5) . . . . ?
S1 C10 C11 C12 30.6(5) . . . . ?
C13 C12 C14 N4 -172(35) . . . . ?
C11 C12 C14 N4 10(36) . . . . ?
O2 C9 N2 C8 -11.5(12) . . . . ?
C10 C9 N2 C8 168.1(7) . . . . ?
C7 N1 C8 O1 12.9(13) . . . . ?
C7 N1 C8 N2 -168.5(7) . . . . ?
C9 N2 C8 O1 -165.4(8) . . . . ?
C9 N2 C8 N1 15.9(13) . . . . ?
C8 N1 C7 C6 -97.6(9) . . . . ?
C20 C15 C16 C17 2.3(13) . . . . ?
C11 C15 C16 C17 -176.9(8) . . . . ?
C16 C15 C20 C19 -1.8(13) . . . . ?
C11 C15 C20 C19 177.5(9) . . . . ?
N1 C7 C6 C1 66.6(12) . . . . ?
N1 C7 C6 C5 -115.7(9) . . . . ?
C19 C18 C17 C16 1.0(17) . . . . ?
Cl1 C18 C17 C16 -179.8(9) . . . . ?
C15 C16 C17 C18 -2.0(15) . . . . ?
C17 C18 C19 C20 -0.4(18) . . . . ?
Cl1 C18 C19 C20 -179.7(9) . . . . ?
C15 C20 C19 C18 0.8(17) . . . . ?
C3 C4 C5 C6 -1(2) . . . . ?
C1 C6 C5 C4 0.5(16) . . . . ?
C7 C6 C5 C4 -177.3(10) . . . . ?
C1 C2 C3 C4 3(3) . . . . ?
C5 C4 C3 C2 -1(3) . . . . ?
C3 C2 C1 C6 -3(2) . . . . ?
C5 C6 C1 C2 1.1(17) . . . . ?
C7 C6 C1 C2 178.8(10) . . . . ?
